data_1556564
loop_
_publ_author_name
'Cosquer, G.'
'Kamila, M.'
'Li, Z.-Y.'
'Breedlove, B.K.'
'Yamashita, M.'

_publ_section_title
;
 Photo-Modulation of Single-Molecule Magnetic Dynamics of a Dysprosium
 Dinuclear Complex via a Diarylethene Bridge
;
_journal_name_full Inorganics
_journal_page_first 9
_journal_paper_doi 10.3390/inorganics6010009
_journal_volume 6
_journal_year 2018
_chemical_formula_sum 'C72 H50 Dy2 F36 N4 O12 S2'
_chemical_formula_weight 2236.28
_space_group_crystal_system triclinic
_space_group_IT_number 2
_space_group_name_Hall '-P 1'
_space_group_name_H-M_alt 'P -1'
_atom_sites_solution_hydrogens geom
_cell_angle_alpha 71.022(8)
_cell_angle_beta 79.601(9)
_cell_angle_gamma 70.806(7)
_cell_formula_units_Z 2
_cell_length_a 11.7047(3)
_cell_length_b 19.61640(10)
_cell_length_c 20.8522(2)
_cell_measurement_reflns_used 6801
_cell_measurement_temperature 96.1(2)
_cell_measurement_theta_max 24.0914
_cell_measurement_theta_min 3.1099
_cell_volume 4261.3(3)
_computing_cell_refinement 'CrystalClear (Rigaku Inc., 2008)'
_computing_data_collection 'CrystalClear (Rigaku Inc., 2008)'
_computing_data_reduction 'CrystalClear (Rigaku Inc., 2008)'
_computing_structure_refinement 'SHELXL-2014/7 (Sheldrick, 2014)'
_computing_structure_solution SIR-92
_diffrn_ambient_temperature 96.1(2)
_diffrn_detector_area_resol_mean 28.5714
_diffrn_measured_fraction_theta_full 0.760
_diffrn_measured_fraction_theta_max 0.760
_diffrn_measurement_device_type
;
Saturn724+ (4x4 bin mode)
;
_diffrn_measurement_method dtprofit.ref
_diffrn_radiation_type MoK\a
_diffrn_radiation_wavelength 0.71073
_diffrn_reflns_av_R_equivalents 0.0230
_diffrn_reflns_av_unetI/netI 0.0470
_diffrn_reflns_Laue_measured_fraction_full 0.760
_diffrn_reflns_Laue_measured_fraction_max 0.760
_diffrn_reflns_limit_h_max 12
_diffrn_reflns_limit_h_min -12
_diffrn_reflns_limit_k_max 22
_diffrn_reflns_limit_k_min -22
_diffrn_reflns_limit_l_max 22
_diffrn_reflns_limit_l_min -13
_diffrn_reflns_number 13349
_diffrn_reflns_point_group_measured_fraction_full 0.760
_diffrn_reflns_point_group_measured_fraction_max 0.760
_diffrn_reflns_theta_full 24.133
_diffrn_reflns_theta_max 24.133
_diffrn_reflns_theta_min 4.022
_exptl_absorpt_coefficient_mu 1.926
_exptl_absorpt_correction_T_max 1.0000
_exptl_absorpt_correction_T_min 0.7368
_exptl_absorpt_correction_type multi-scan
_exptl_crystal_colour black
_exptl_crystal_density_diffrn 1.743
_exptl_crystal_density_method 'not measured'
_exptl_crystal_description needle
_exptl_crystal_F_000 2188
_exptl_crystal_size_max 0.2
_exptl_crystal_size_mid 0.02
_exptl_crystal_size_min 0.02
_refine_diff_density_max 1.417
_refine_diff_density_min -1.128
_refine_diff_density_rms 0.095
_refine_ls_extinction_coef .
_refine_ls_extinction_method none
_refine_ls_goodness_of_fit_ref 0.978
_refine_ls_hydrogen_treatment constr
_refine_ls_matrix_type full
_refine_ls_number_parameters 1191
_refine_ls_number_reflns 10338
_refine_ls_number_restraints 0
_refine_ls_restrained_S_all 0.978
_refine_ls_R_factor_all 0.0434
_refine_ls_R_factor_gt 0.0365
_refine_ls_shift/su_max 0.003
_refine_ls_shift/su_mean 0.000
_refine_ls_structure_factor_coef Fsqd
_refine_ls_weighting_details 'w=1/[\s^2^(Fo^2^)+(0.0658P)^2^] where P=(Fo^2^+2Fc^2^)/3'
_refine_ls_weighting_scheme calc
_refine_ls_wR_factor_gt 0.0928
_refine_ls_wR_factor_ref 0.0963
_reflns_Friedel_coverage 0.000
_reflns_Friedel_fraction_full .
_reflns_Friedel_fraction_max .
_reflns_number_gt 8283
_reflns_number_total 10338
_reflns_threshold_expression 'I > 2\s(I)'
_cod_data_source_file Inorganics-2018-6-9.cif
_cod_data_source_block 2-close
_cod_depositor_comments
;
The following automatic conversions were performed:

data item '_exptl_absorpt_correction_type' value 'Multi-scan' was
changed to 'multi-scan' in accordance with the built-in table derived
from the CIF Core dictionary named 'cif_core.dic' version 2.4.5 last
updated on 2014-11-21.

Automatic conversion script
Id: cif_fix_values 6909 2019-04-08 15:41:33Z antanas 
;
_cod_database_code 1556564
_shelx_space_group_comment
;
The symmetry employed for this shelxl refinement is uniquely defined
by the following loop, which should always be used as a source of
symmetry information in preference to the above space-group names.
They are only intended as comments.
;

loop_
_space_group_symop_operation_xyz
'x, y, z'
'-x, -y, -z'

loop_
_atom_site_label
_atom_site_type_symbol
_atom_site_fract_x
_atom_site_fract_y
_atom_site_fract_z
_atom_site_U_iso_or_equiv
_atom_site_adp_type
_atom_site_occupancy
_atom_site_site_symmetry_order
_atom_site_calc_flag
_atom_site_refinement_flags_posn
_atom_site_refinement_flags_adp
_atom_site_refinement_flags_occupancy
_atom_site_disorder_assembly
_atom_site_disorder_group
C1 C 0.4519(5) 1.1903(3) 1.0364(2) 0.0332(14) Uani 1 1 d . . . . .
H1 H 0.4663 1.2367 1.0152 0.040 Uiso 1 1 calc R U . . .
C2 C 0.4740(6) 1.1553(4) 1.1044(3) 0.0398(16) Uani 1 1 d . . . . .
H2 H 0.4993 1.1785 1.1293 0.048 Uiso 1 1 calc R U . . .
C3 C 0.4574(6) 1.0857(4) 1.1336(3) 0.0483(18) Uani 1 1 d . . . . .
H3 H 0.4736 1.0604 1.1786 0.058 Uiso 1 1 calc R U . . .
C4 C 0.4167(6) 1.0530(4) 1.0966(3) 0.0412(16) Uani 1 1 d . . . . .
H4 H 0.4063 1.0053 1.1162 0.049 Uiso 1 1 calc R U . . .
C5 C 0.3915(5) 1.0918(3) 1.0298(2) 0.0258(13) Uani 1 1 d . . . . .
C6 C 0.3420(5) 1.0619(3) 0.9867(2) 0.0232(12) Uani 1 1 d . . . . .
C7 C 0.3161(5) 0.9939(3) 1.0105(3) 0.0309(14) Uani 1 1 d . . . . .
H5 H 0.3346 0.9629 1.0540 0.037 Uiso 1 1 calc R U . . .
C8 C 0.2628(5) 0.9715(3) 0.9699(2) 0.0312(14) Uani 1 1 d . . . . .
H6 H 0.2450 0.9257 0.9860 0.037 Uiso 1 1 calc R U . . .
C9 C 0.2358(5) 1.0182(3) 0.9047(2) 0.0272(13) Uani 1 1 d . . . . .
C10 C 0.2698(5) 1.0844(3) 0.8831(2) 0.0274(13) Uani 1 1 d . . . . .
H7 H 0.2556 1.1151 0.8390 0.033 Uiso 1 1 calc R U . . .
C11 C 0.1728(5) 0.9989(3) 0.8611(2) 0.0281(13) Uani 1 1 d . . . . .
C12 C 0.1413(5) 1.0382(3) 0.7968(3) 0.0359(15) Uani 1 1 d . . . . .
H8 H 0.1609 1.0826 0.7730 0.043 Uiso 1 1 calc R U . . .
C13 C 0.0761(6) 1.0064(3) 0.7687(3) 0.0372(15) Uani 1 1 d . . . . .
C14A C 0.023(2) 0.9485(11) 0.8250(7) 0.026(5) Uani 0.51(3) 1 d . . P A 1
C15A C -0.106(2) 0.9820(12) 0.8556(10) 0.035(5) Uani 0.51(3) 1 d . . P A 1
H9A H -0.1043 1.0202 0.8746 0.052 Uiso 0.51(3) 1 calc R U P A 1
H11A H -0.1609 1.0038 0.8206 0.052 Uiso 0.51(3) 1 calc R U P A 1
H10A H -0.1313 0.9429 0.8906 0.052 Uiso 0.51(3) 1 calc R U P A 1
C14B C 0.088(3) 0.9223(11) 0.8101(9) 0.034(6) Uani 0.49(3) 1 d . . P A 2
C21B C -0.136(2) 0.9684(13) 0.8449(11) 0.036(5) Uani 0.49(3) 1 d . . P A 2
H18B H -0.2130 0.9602 0.8452 0.055 Uiso 0.49(3) 1 calc R U P A 2
H20B H -0.1200 0.9601 0.8908 0.055 Uiso 0.49(3) 1 calc R U P A 2
H19B H -0.1393 1.0192 0.8190 0.055 Uiso 0.49(3) 1 calc R U P A 2
C16 C 0.0331(5) 1.0288(3) 0.7059(2) 0.0269(13) Uani 1 1 d . . . . .
C17 C 0.0424(6) 1.0955(3) 0.6466(3) 0.0368(15) Uani 1 1 d . . . . .
H13 H 0.1230 1.1017 0.6399 0.044 Uiso 1 1 calc R U . . .
H12 H -0.0167 1.1414 0.6530 0.044 Uiso 1 1 calc R U . . .
C18 C 0.0156(7) 1.0759(4) 0.5866(3) 0.0509(19) Uani 1 1 d . . . . .
H15 H 0.0904 1.0503 0.5648 0.061 Uiso 1 1 calc R U . . .
H14 H -0.0251 1.1212 0.5532 0.061 Uiso 1 1 calc R U . . .
C19 C -0.0665(6) 1.0243(3) 0.6161(3) 0.0373(15) Uani 1 1 d . . . . .
H16 H -0.1516 1.0530 0.6144 0.045 Uiso 1 1 calc R U . . .
H17 H -0.0499 0.9870 0.5918 0.045 Uiso 1 1 calc R U . . .
C20 C -0.0328(5) 0.9873(3) 0.6894(2) 0.0266(13) Uani 1 1 d . . . . .
C21A C 0.1605(18) 0.8492(9) 0.7675(9) 0.031(4) Uani 0.51(3) 1 d . . P A 1
H18A H 0.1600 0.8110 0.7482 0.047 Uiso 0.51(3) 1 calc R U P A 1
H19A H 0.1918 0.8866 0.7335 0.047 Uiso 0.51(3) 1 calc R U P A 1
H20A H 0.2109 0.8267 0.8049 0.047 Uiso 0.51(3) 1 calc R U P A 1
C22A C 0.028(2) 0.8870(11) 0.7936(9) 0.032(6) Uani 0.51(3) 1 d . . P A 1
C15B C 0.1932(18) 0.8634(11) 0.7804(10) 0.039(5) Uani 0.49(3) 1 d . . P A 2
H9B H 0.2696 0.8719 0.7801 0.059 Uiso 0.49(3) 1 calc R U P A 2
H10B H 0.1952 0.8133 0.8082 0.059 Uiso 0.49(3) 1 calc R U P A 2
H11B H 0.1788 0.8691 0.7348 0.059 Uiso 0.49(3) 1 calc R U P A 2
C22B C -0.036(2) 0.9137(12) 0.8128(9) 0.036(6) Uani 0.49(3) 1 d . . P A 2
C23 C -0.0552(5) 0.9256(3) 0.7346(3) 0.0315(14) Uani 1 1 d . . . . .
C24 C -0.1192(5) 0.8760(3) 0.7309(3) 0.0325(14) Uani 1 1 d . . . . .
H21 H -0.1562 0.8838 0.6921 0.039 Uiso 1 1 calc R U . . .
C25 C -0.1226(5) 0.8184(3) 0.7857(3) 0.0338(14) Uani 1 1 d . . . . .
C26 C -0.2608(5) 0.7617(3) 0.7552(2) 0.0273(13) Uani 1 1 d . . . . .
H22 H -0.2829 0.8051 0.7191 0.033 Uiso 1 1 calc R U . . .
C27 C -0.1782(5) 0.7584(3) 0.7974(2) 0.0273(13) Uani 1 1 d . . . . .
C28 C -0.1535(5) 0.6936(3) 0.8530(3) 0.0330(14) Uani 1 1 d . . . . .
H23 H -0.1035 0.6895 0.8849 0.040 Uiso 1 1 calc R U . . .
C29 C -0.2019(5) 0.6362(3) 0.8610(3) 0.0304(14) Uani 1 1 d . . . . .
H24 H -0.1829 0.5928 0.8973 0.036 Uiso 1 1 calc R U . . .
C30 C -0.2795(5) 0.6431(3) 0.8146(2) 0.0232(12) Uani 1 1 d . . . . .
C31 C -0.3312(5) 0.5828(3) 0.8179(2) 0.0223(12) Uani 1 1 d . . . . .
C32 C -0.3093(5) 0.5147(3) 0.8684(2) 0.0286(13) Uani 1 1 d . . . . .
H25 H -0.2635 0.5065 0.9037 0.034 Uiso 1 1 calc R U . . .
C33 C -0.3553(5) 0.4591(3) 0.8666(3) 0.0339(14) Uani 1 1 d . . . . .
H26 H -0.3416 0.4136 0.9008 0.041 Uiso 1 1 calc R U . . .
C34 C -0.4221(5) 0.4716(3) 0.8131(2) 0.0309(14) Uani 1 1 d . . . . .
H27 H -0.4522 0.4346 0.8099 0.037 Uiso 1 1 calc R U . . .
C35 C -0.4422(5) 0.5411(3) 0.7649(2) 0.0253(13) Uani 1 1 d . . . . .
H28 H -0.4881 0.5502 0.7293 0.030 Uiso 1 1 calc R U . . .
C36 C 0.7705(6) 1.2257(4) 0.8637(3) 0.0348(15) Uani 1 1 d . . . . .
C37 C 0.6638(6) 1.2087(3) 0.8475(3) 0.0313(14) Uani 1 1 d . . . . .
C38 C 0.6784(5) 1.1862(3) 0.7881(3) 0.0333(14) Uani 1 1 d . . . . .
H29 H 0.7474 1.1880 0.7582 0.040 Uiso 1 1 calc R U . . .
C39 C 0.5911(6) 1.1616(3) 0.7742(3) 0.0308(14) Uani 1 1 d . . . . .
C40 C 0.6158(6) 1.1314(4) 0.7121(3) 0.0416(16) Uani 1 1 d . . . . .
C41 C 0.4642(7) 1.4040(4) 0.6777(3) 0.0467(18) Uani 1 1 d . . . . .
C42 C 0.3938(5) 1.3488(3) 0.7231(3) 0.0323(14) Uani 1 1 d . . . . .
C43 C 0.3142(6) 1.3316(3) 0.6929(3) 0.0381(16) Uani 1 1 d . . . . .
H30 H 0.3064 1.3527 0.6464 0.046 Uiso 1 1 calc R U . . .
C44 C 0.2465(5) 1.2840(3) 0.7303(3) 0.0329(14) Uani 1 1 d . . . . .
C45 C 0.1646(7) 1.2645(4) 0.6935(3) 0.0473(18) Uani 1 1 d . . . . .
C46 C 0.2676(6) 1.4512(3) 0.9362(3) 0.0400(16) Uani 1 1 d . . . . .
C47 C 0.2431(6) 1.3795(3) 0.9362(2) 0.0263(13) Uani 1 1 d . . . . .
C48 C 0.1290(5) 1.3712(3) 0.9547(3) 0.0294(13) Uani 1 1 d . . . . .
H31 H 0.0688 1.4079 0.9708 0.035 Uiso 1 1 calc R U . . .
C49 C 0.1002(5) 1.3097(3) 0.9502(2) 0.0289(14) Uani 1 1 d . . . . .
C50 C -0.0321(5) 1.3076(4) 0.9689(3) 0.0375(15) Uani 1 1 d . . . . .
C51 C -0.3853(9) 0.5987(5) 0.5361(4) 0.074(3) Uani 1 1 d . . . . .
C52 C -0.3765(6) 0.6571(4) 0.5675(3) 0.0386(16) Uani 1 1 d . . . . .
C53 C -0.3047(6) 0.7042(4) 0.5333(3) 0.0464(17) Uani 1 1 d . . . . .
H32 H -0.2643 0.7008 0.4913 0.056 Uiso 1 1 calc R U . . .
C54 C -0.2929(5) 0.7563(3) 0.5615(3) 0.0308(14) Uani 1 1 d . . . . .
C55 C -0.2138(6) 0.8059(3) 0.5251(3) 0.0461(17) Uani 1 1 d . . . . .
C56 C -0.7053(7) 0.8964(4) 0.5137(3) 0.0477(18) Uani 1 1 d . . . . .
C57 C -0.6346(5) 0.8739(4) 0.5760(3) 0.0359(15) Uani 1 1 d . . . . .
C58 C -0.6074(5) 0.9306(3) 0.5918(3) 0.0356(15) Uani 1 1 d . . . . .
H33 H -0.6272 0.9794 0.5627 0.043 Uiso 1 1 calc R U . . .
C59 C -0.5512(5) 0.9151(3) 0.6506(3) 0.0294(13) Uani 1 1 d . . . . .
C60 C -0.5267(6) 0.9803(3) 0.6652(3) 0.0389(16) Uani 1 1 d . . . . .
C61 C -0.8255(6) 0.6399(4) 0.7535(3) 0.0441(17) Uani 1 1 d . . . . .
C62 C -0.7244(5) 0.6646(3) 0.7692(3) 0.0316(14) Uani 1 1 d . . . . .
C63 C -0.7099(5) 0.6567(3) 0.8358(3) 0.0323(14) Uani 1 1 d . . . . .
H34 H -0.7561 0.6317 0.8708 0.039 Uiso 1 1 calc R U . . .
C64 C -0.6282(5) 0.6852(3) 0.8519(2) 0.0242(12) Uani 1 1 d . . . . .
C65 C -0.6183(6) 0.6744(3) 0.9271(3) 0.0335(14) Uani 1 1 d . . . . .
N1 N 0.4101(4) 1.1590(2) 1.0001(2) 0.0263(11) Uani 1 1 d . . . . .
N2 N 0.3213(4) 1.1061(2) 0.92210(19) 0.0217(10) Uani 1 1 d . . . . .
N3 N -0.3103(4) 0.7071(2) 0.76277(19) 0.0245(10) Uani 1 1 d . . . . .
N4 N -0.3994(4) 0.5963(2) 0.76632(19) 0.0250(10) Uani 1 1 d . . . . .
O1 O 0.5721(3) 1.2174(2) 0.88814(17) 0.0282(9) Uani 1 1 d . . . . .
O2 O 0.4915(4) 1.1578(2) 0.80823(17) 0.0306(9) Uani 1 1 d . . . . .
O3 O 0.4177(3) 1.3241(2) 0.78408(16) 0.0298(9) Uani 1 1 d . . . . .
O4 O 0.2455(3) 1.2505(2) 0.79370(16) 0.0290(9) Uani 1 1 d . . . . .
O5 O 0.3367(4) 1.3333(2) 0.91680(17) 0.0292(9) Uani 1 1 d . . . . .
O6 O 0.1699(3) 1.2565(2) 0.92901(17) 0.0282(9) Uani 1 1 d . . . . .
O7 O -0.4384(4) 0.6563(2) 0.62313(17) 0.0327(9) Uani 1 1 d . . . . .
O8 O -0.3412(3) 0.7685(2) 0.61692(16) 0.0316(9) Uani 1 1 d . . . . .
O9 O -0.6091(4) 0.8057(2) 0.60746(17) 0.0351(10) Uani 1 1 d . . . . .
O10 O -0.5210(3) 0.85376(19) 0.69653(16) 0.0273(9) Uani 1 1 d . . . . .
O11 O -0.6606(3) 0.6896(2) 0.71733(17) 0.0324(9) Uani 1 1 d . . . . .
O12 O -0.5625(3) 0.72277(19) 0.81099(16) 0.0249(8) Uani 1 1 d . . . . .
F1 F 0.7538(7) 1.2890(4) 0.8602(7) 0.254(7) Uani 1 1 d . . . . .
F2 F 0.8649(6) 1.2126(7) 0.8288(4) 0.206(5) Uani 1 1 d . . . . .
F3 F 0.8012(8) 1.1915(6) 0.9204(3) 0.226(6) Uani 1 1 d . . . . .
F4 F 0.7021(4) 1.1534(3) 0.66806(19) 0.0805(15) Uani 1 1 d . . . . .
F5 F 0.6509(4) 1.0570(2) 0.73131(19) 0.0637(12) Uani 1 1 d . . . . .
F6 F 0.5177(4) 1.1536(3) 0.67954(19) 0.0793(15) Uani 1 1 d . . . . .
F7 F 0.5797(5) 1.3814(3) 0.6908(3) 0.0930(16) Uani 1 1 d . . . . .
F8 F 0.4573(7) 1.4198(4) 0.61429(19) 0.144(3) Uani 1 1 d . . . . .
F9 F 0.4225(5) 1.4672(2) 0.6952(2) 0.0784(13) Uani 1 1 d . . . . .
F10 F 0.1437(4) 1.3114(2) 0.63166(15) 0.0562(10) Uani 1 1 d . . . . .
F11 F 0.2207(4) 1.1958(2) 0.6844(2) 0.0787(14) Uani 1 1 d . . . . .
F12 F 0.0630(4) 1.2608(3) 0.72726(19) 0.0916(17) Uani 1 1 d . . . . .
F13 F 0.3551(4) 1.4373(2) 0.9744(2) 0.0762(14) Uani 1 1 d . . . . .
F14 F 0.2995(4) 1.4879(2) 0.87335(19) 0.0589(11) Uani 1 1 d . . . . .
F15 F 0.1693(4) 1.4994(2) 0.95921(19) 0.0540(10) Uani 1 1 d . . . . .
F16 F -0.0843(3) 1.3386(2) 1.0200(2) 0.0605(11) Uani 1 1 d . . . . .
F17 F -0.0966(3) 1.3451(2) 0.91601(19) 0.0676(12) Uani 1 1 d . . . . .
F18 F -0.0414(3) 1.2382(2) 0.98974(16) 0.0431(9) Uani 1 1 d . . . . .
F19 F -0.3042(4) 0.5896(2) 0.48471(18) 0.0707(13) Uani 1 1 d . . . . .
F20 F -0.4892(6) 0.6119(5) 0.5193(4) 0.189(4) Uani 1 1 d . . . . .
F21 F -0.3563(8) 0.5292(3) 0.5824(3) 0.147(3) Uani 1 1 d . . . . .
F22 F -0.1428(4) 0.7846(3) 0.4700(2) 0.0774(14) Uani 1 1 d . . . . .
F23 F -0.2760(4) 0.8763(2) 0.5006(2) 0.0802(14) Uani 1 1 d . . . . .
F24 F -0.1320(4) 0.8043(3) 0.56237(18) 0.0706(12) Uani 1 1 d . . . . .
F25 F -0.6557(5) 0.8532(3) 0.4746(2) 0.0877(17) Uani 1 1 d . . . . .
F26 F -0.8190(4) 0.8915(3) 0.5346(2) 0.0807(14) Uani 1 1 d . . . . .
F27 F -0.7186(4) 0.9672(2) 0.47600(17) 0.0695(13) Uani 1 1 d . . . . .
F28 F -0.5926(4) 0.9965(2) 0.71916(17) 0.0559(11) Uani 1 1 d . . . . .
F29 F -0.5442(4) 1.04277(19) 0.61347(17) 0.0659(12) Uani 1 1 d . . . . .
F30 F -0.4088(4) 0.9604(2) 0.67778(18) 0.0535(10) Uani 1 1 d . . . . .
F31 F -0.9000(3) 0.6979(3) 0.71228(19) 0.0659(12) Uani 1 1 d . . . . .
F32 F -0.7781(4) 0.5856(3) 0.7233(2) 0.0708(13) Uani 1 1 d . . . . .
F33 F -0.8946(3) 0.6145(2) 0.80924(18) 0.0580(10) Uani 1 1 d . . . . .
F34 F -0.6960(4) 0.7310(2) 0.94838(16) 0.0571(11) Uani 1 1 d . . . . .
F35 F -0.6427(4) 0.6114(2) 0.96760(15) 0.0556(10) Uani 1 1 d . . . . .
F36 F -0.5080(3) 0.6703(2) 0.93778(15) 0.0445(9) Uani 1 1 d . . . . .
S1 S 0.12683(15) 0.91643(8) 0.89378(7) 0.0375(4) Uani 1 1 d . . . . .
S2 S -0.04239(15) 0.81506(9) 0.85205(7) 0.0412(4) Uani 1 1 d . . . . .
Dy1 Dy 0.36955(2) 1.22962(2) 0.87803(2) 0.02218(10) Uani 1 1 d . . . . .
Dy2 Dy -0.48746(2) 0.72946(2) 0.69734(2) 0.02304(10) Uani 1 1 d . . . . .
C66 C 0.181(2) 0.6848(14) 0.4595(19) 0.46(3) Uani 1 1 d . . . . .
H35 H 0.2649 0.6735 0.4420 0.688 Uiso 1 1 calc R U . . .
H36 H 0.1309 0.6944 0.4241 0.688 Uiso 1 1 calc R U . . .
H37 H 0.1605 0.7286 0.4752 0.688 Uiso 1 1 calc R U . . .
C67 C 0.162(2) 0.6190(16) 0.5178(12) 0.267(13) Uani 1 1 d . . . . .
H38 H 0.1917 0.5768 0.4985 0.320 Uiso 1 1 calc R U . . .
H39 H 0.2209 0.6105 0.5488 0.320 Uiso 1 1 calc R U . . .
C68 C 0.062(2) 0.6056(11) 0.5599(16) 0.294(18) Uani 1 1 d . . . . .
H40 H 0.0098 0.6018 0.5309 0.352 Uiso 1 1 calc R U . . .
H41 H 0.0213 0.6519 0.5721 0.352 Uiso 1 1 calc R U . . .
C69 C 0.0578(14) 0.5475(13) 0.6205(11) 0.187(9) Uani 1 1 d . . . . .
H42 H 0.1053 0.5000 0.6120 0.224 Uiso 1 1 calc R U . . .
H43 H 0.0967 0.5545 0.6542 0.224 Uiso 1 1 calc R U . . .
C70 C -0.047(3) 0.5423(14) 0.646(3) 0.43(3) Uani 1 1 d . . . . .
H44 H -0.0824 0.5338 0.6115 0.519 Uiso 1 1 calc R U . . .
H45 H -0.0940 0.5916 0.6503 0.519 Uiso 1 1 calc R U . . .
C71 C -0.066(2) 0.492(2) 0.7052(12) 0.33(3) Uani 1 1 d . . . . .
H46 H -0.0673 0.4479 0.6936 0.402 Uiso 1 1 calc R U . . .
H47 H -0.1486 0.5131 0.7227 0.402 Uiso 1 1 calc R U . . .
C72 C 0.011(3) 0.4616(14) 0.7655(17) 0.324(17) Uani 1 1 d . . . . .
H48 H -0.0211 0.4264 0.8017 0.485 Uiso 1 1 calc R U . . .
H49 H 0.0931 0.4368 0.7516 0.485 Uiso 1 1 calc R U . . .
H50 H 0.0110 0.5027 0.7810 0.485 Uiso 1 1 calc R U . . .

loop_
_atom_site_aniso_label
_atom_site_aniso_U_11
_atom_site_aniso_U_22
_atom_site_aniso_U_33
_atom_site_aniso_U_23
_atom_site_aniso_U_13
_atom_site_aniso_U_12
C1 0.043(4) 0.039(4) 0.026(3) -0.012(3) -0.009(3) -0.017(3)
C2 0.054(4) 0.051(4) 0.026(3) -0.011(3) -0.008(3) -0.028(4)
C3 0.074(5) 0.055(5) 0.024(3) -0.004(3) -0.017(3) -0.030(4)
C4 0.058(5) 0.042(4) 0.029(3) -0.005(3) -0.007(3) -0.025(3)
C5 0.025(3) 0.033(3) 0.023(3) -0.010(3) 0.001(2) -0.012(3)
C6 0.021(3) 0.027(3) 0.023(3) -0.009(2) 0.001(2) -0.009(3)
C7 0.033(4) 0.036(4) 0.026(3) -0.008(3) -0.002(2) -0.013(3)
C8 0.038(4) 0.034(3) 0.028(3) -0.005(3) -0.003(3) -0.022(3)
C9 0.032(4) 0.025(3) 0.028(3) -0.006(2) -0.007(2) -0.012(3)
C10 0.033(4) 0.025(3) 0.026(3) -0.006(2) -0.012(2) -0.007(3)
C11 0.034(4) 0.026(3) 0.029(3) -0.003(2) -0.008(2) -0.015(3)
C12 0.046(4) 0.039(4) 0.032(3) -0.003(3) -0.004(3) -0.031(3)
C13 0.054(4) 0.038(4) 0.029(3) 0.000(3) -0.011(3) -0.030(3)
C14A 0.031(13) 0.026(10) 0.025(7) -0.011(6) -0.001(8) -0.012(9)
C15A 0.042(13) 0.041(11) 0.031(9) -0.015(7) -0.013(8) -0.016(8)
C14B 0.045(14) 0.027(10) 0.034(8) -0.011(7) -0.010(9) -0.011(10)
C21B 0.037(12) 0.050(12) 0.031(9) -0.019(8) -0.002(8) -0.017(9)
C16 0.031(4) 0.028(3) 0.025(3) -0.005(2) -0.002(2) -0.015(3)
C17 0.043(4) 0.039(4) 0.033(3) -0.003(3) -0.006(3) -0.025(3)
C18 0.077(5) 0.061(5) 0.028(3) 0.003(3) -0.015(3) -0.048(4)
C19 0.047(4) 0.042(4) 0.031(3) -0.007(3) -0.009(3) -0.024(3)
C20 0.026(3) 0.030(3) 0.026(3) -0.009(3) -0.005(2) -0.008(3)
C21A 0.020(10) 0.023(8) 0.059(9) -0.016(6) -0.015(7) -0.006(6)
C22A 0.046(14) 0.023(9) 0.039(8) -0.007(7) -0.011(8) -0.023(9)
C15B 0.031(11) 0.032(10) 0.056(10) -0.005(7) -0.019(8) -0.012(8)
C22B 0.056(14) 0.025(10) 0.028(8) -0.006(7) -0.010(9) -0.013(11)
C23 0.034(4) 0.031(3) 0.034(3) -0.005(3) -0.015(3) -0.012(3)
C24 0.038(4) 0.034(3) 0.032(3) -0.003(3) -0.015(3) -0.019(3)
C25 0.034(4) 0.036(4) 0.038(3) -0.007(3) -0.013(3) -0.016(3)
C26 0.033(4) 0.025(3) 0.024(3) -0.001(2) -0.005(2) -0.011(3)
C27 0.027(3) 0.028(3) 0.030(3) -0.005(2) -0.006(2) -0.013(3)
C28 0.038(4) 0.039(4) 0.032(3) -0.007(3) -0.008(3) -0.024(3)
C29 0.031(4) 0.029(3) 0.029(3) -0.002(2) -0.006(3) -0.009(3)
C30 0.018(3) 0.025(3) 0.025(3) -0.009(2) 0.001(2) -0.005(2)
C31 0.016(3) 0.026(3) 0.025(3) -0.012(2) 0.003(2) -0.005(2)
C32 0.032(4) 0.028(3) 0.027(3) -0.008(3) -0.005(2) -0.010(3)
C33 0.041(4) 0.027(3) 0.033(3) -0.005(3) -0.004(3) -0.011(3)
C34 0.038(4) 0.029(3) 0.031(3) -0.010(3) -0.005(3) -0.014(3)
C35 0.029(3) 0.028(3) 0.023(3) -0.008(2) -0.002(2) -0.012(3)
C36 0.028(4) 0.044(4) 0.039(3) -0.012(3) 0.006(3) -0.024(3)
C37 0.035(4) 0.021(3) 0.039(3) -0.005(3) -0.011(3) -0.009(3)
C38 0.034(4) 0.035(4) 0.031(3) -0.010(3) 0.008(3) -0.015(3)
C39 0.033(4) 0.028(3) 0.029(3) -0.010(3) -0.001(3) -0.006(3)
C40 0.040(4) 0.047(4) 0.042(3) -0.023(3) 0.004(3) -0.013(4)
C41 0.073(6) 0.053(5) 0.030(3) -0.003(3) -0.013(3) -0.042(4)
C42 0.045(4) 0.030(3) 0.028(3) -0.013(3) 0.006(3) -0.019(3)
C43 0.064(5) 0.032(4) 0.024(3) -0.001(3) -0.007(3) -0.025(3)
C44 0.039(4) 0.036(4) 0.028(3) -0.008(3) -0.010(3) -0.013(3)
C45 0.058(5) 0.059(5) 0.029(3) -0.003(3) -0.005(3) -0.031(4)
C46 0.049(5) 0.029(4) 0.045(4) -0.011(3) -0.013(3) -0.010(3)
C47 0.035(4) 0.021(3) 0.024(3) -0.006(2) -0.008(3) -0.007(3)
C48 0.029(4) 0.026(3) 0.034(3) -0.014(3) -0.005(3) -0.002(3)
C49 0.029(4) 0.032(4) 0.025(3) -0.002(3) -0.007(3) -0.010(3)
C50 0.027(4) 0.039(4) 0.048(4) -0.018(3) -0.008(3) -0.005(3)
C51 0.117(8) 0.084(7) 0.045(4) -0.037(5) 0.022(5) -0.056(6)
C52 0.052(4) 0.047(4) 0.026(3) -0.015(3) 0.000(3) -0.023(3)
C53 0.069(5) 0.053(4) 0.023(3) -0.010(3) 0.009(3) -0.033(4)
C54 0.035(4) 0.030(3) 0.024(3) -0.002(3) 0.002(3) -0.013(3)
C55 0.064(5) 0.027(4) 0.046(4) 0.003(3) -0.018(4) -0.018(3)
C56 0.060(5) 0.049(5) 0.037(3) 0.001(3) -0.027(3) -0.020(4)
C57 0.034(4) 0.044(4) 0.031(3) -0.008(3) -0.014(3) -0.010(3)
C58 0.050(4) 0.030(3) 0.026(3) 0.001(3) -0.016(3) -0.012(3)
C59 0.032(4) 0.024(3) 0.029(3) -0.003(3) -0.006(3) -0.007(3)
C60 0.053(5) 0.028(4) 0.034(3) -0.002(3) -0.020(3) -0.007(3)
C61 0.031(4) 0.062(5) 0.046(4) -0.022(4) 0.006(3) -0.020(4)
C62 0.026(4) 0.032(3) 0.040(3) -0.013(3) -0.002(3) -0.010(3)
C63 0.035(4) 0.030(3) 0.033(3) -0.007(3) 0.005(3) -0.017(3)
C64 0.021(3) 0.022(3) 0.026(3) -0.008(2) 0.000(2) -0.001(3)
C65 0.034(4) 0.033(4) 0.031(3) -0.004(3) -0.001(3) -0.012(3)
N1 0.031(3) 0.028(3) 0.023(2) -0.010(2) -0.004(2) -0.009(2)
N2 0.023(3) 0.019(2) 0.024(2) -0.0070(19) -0.0048(19) -0.005(2)
N3 0.024(3) 0.029(3) 0.022(2) -0.002(2) -0.0008(19) -0.015(2)
N4 0.024(3) 0.029(3) 0.025(2) -0.010(2) -0.0029(19) -0.007(2)
O1 0.026(2) 0.036(2) 0.0257(18) -0.0104(17) 0.0025(18) -0.0140(19)
O2 0.036(3) 0.030(2) 0.0322(19) -0.0164(18) 0.0026(19) -0.013(2)
O3 0.038(3) 0.031(2) 0.0245(19) -0.0095(17) 0.0016(16) -0.0167(19)
O4 0.033(2) 0.032(2) 0.0239(19) -0.0046(17) -0.0056(16) -0.0142(19)
O5 0.031(3) 0.033(2) 0.0297(19) -0.0144(18) -0.0012(17) -0.012(2)
O6 0.026(2) 0.029(2) 0.0327(19) -0.0122(18) 0.0004(17) -0.0101(19)
O7 0.042(3) 0.036(2) 0.029(2) -0.0132(18) 0.0005(18) -0.020(2)
O8 0.037(3) 0.033(2) 0.025(2) -0.0035(17) -0.0012(17) -0.016(2)
O9 0.048(3) 0.031(2) 0.030(2) -0.0035(19) -0.0169(19) -0.014(2)
O10 0.033(2) 0.024(2) 0.0255(18) -0.0047(17) -0.0063(17) -0.0079(18)
O11 0.027(2) 0.043(3) 0.033(2) -0.0138(19) -0.0028(18) -0.015(2)
O12 0.026(2) 0.026(2) 0.0254(18) -0.0084(16) -0.0013(16) -0.0098(18)
F1 0.123(6) 0.079(5) 0.63(2) -0.123(8) -0.204(10) -0.002(4)
F2 0.079(5) 0.470(16) 0.212(7) -0.240(10) 0.064(5) -0.163(7)
F3 0.205(8) 0.404(14) 0.110(5) 0.091(6) -0.102(5) -0.257(9)
F4 0.110(4) 0.108(4) 0.056(2) -0.056(3) 0.042(2) -0.068(3)
F5 0.090(3) 0.044(3) 0.069(2) -0.035(2) -0.011(2) -0.014(2)
F6 0.066(3) 0.112(4) 0.059(2) -0.057(3) -0.026(2) 0.018(3)
F7 0.070(4) 0.090(4) 0.106(4) 0.005(3) 0.012(3) -0.050(3)
F8 0.281(8) 0.215(6) 0.027(2) -0.003(3) -0.002(3) -0.228(6)
F9 0.114(4) 0.051(3) 0.088(3) -0.018(2) -0.002(3) -0.053(3)
F10 0.079(3) 0.061(3) 0.0354(19) 0.0046(17) -0.0282(18) -0.034(2)
F11 0.121(4) 0.057(3) 0.081(3) -0.015(2) -0.048(3) -0.039(3)
F12 0.074(3) 0.184(5) 0.043(2) -0.014(3) -0.009(2) -0.086(4)
F13 0.085(3) 0.046(2) 0.121(3) -0.035(2) -0.064(3) -0.009(2)
F14 0.076(3) 0.037(2) 0.064(2) -0.0107(19) 0.011(2) -0.031(2)
F15 0.058(3) 0.034(2) 0.078(2) -0.033(2) 0.009(2) -0.013(2)
F16 0.041(3) 0.069(3) 0.084(3) -0.046(2) 0.022(2) -0.023(2)
F17 0.042(2) 0.077(3) 0.072(2) 0.007(2) -0.030(2) -0.016(2)
F18 0.032(2) 0.048(2) 0.056(2) -0.0181(18) 0.0015(16) -0.0206(17)
F19 0.120(4) 0.066(3) 0.042(2) -0.030(2) 0.014(2) -0.044(3)
F20 0.086(5) 0.335(11) 0.284(9) -0.275(9) 0.014(5) -0.072(6)
F21 0.312(10) 0.098(5) 0.074(3) -0.051(3) 0.063(4) -0.130(6)
F22 0.100(4) 0.085(3) 0.062(3) -0.032(2) 0.042(2) -0.062(3)
F23 0.075(3) 0.037(3) 0.100(3) 0.021(2) 0.001(3) -0.024(2)
F24 0.065(3) 0.101(4) 0.058(2) -0.008(2) 0.001(2) -0.059(3)
F25 0.141(5) 0.071(3) 0.057(2) -0.030(2) -0.058(3) -0.001(3)
F26 0.071(3) 0.106(4) 0.065(3) 0.009(2) -0.046(2) -0.038(3)
F27 0.113(4) 0.050(3) 0.050(2) 0.0112(19) -0.053(2) -0.031(2)
F28 0.073(3) 0.050(2) 0.050(2) -0.0291(19) -0.007(2) -0.009(2)
F29 0.126(4) 0.031(2) 0.048(2) 0.0098(17) -0.044(2) -0.034(2)
F30 0.064(3) 0.043(2) 0.068(2) -0.0172(19) -0.023(2) -0.023(2)
F31 0.044(2) 0.101(3) 0.059(2) -0.011(2) -0.021(2) -0.030(2)
F32 0.055(3) 0.097(3) 0.100(3) -0.067(3) 0.012(2) -0.044(3)
F33 0.041(2) 0.083(3) 0.063(2) -0.024(2) 0.0037(19) -0.037(2)
F34 0.064(3) 0.062(3) 0.0394(19) -0.0281(19) 0.0031(18) -0.001(2)
F35 0.084(3) 0.056(3) 0.0308(17) 0.0081(17) -0.0132(18) -0.041(2)
F36 0.046(2) 0.063(2) 0.0313(17) -0.0141(16) -0.0088(16) -0.0212(19)
S1 0.0505(11) 0.0323(9) 0.0364(8) 0.0018(7) -0.0189(7) -0.0244(8)
S2 0.0556(11) 0.0383(9) 0.0377(8) 0.0040(7) -0.0210(8) -0.0297(8)
Dy1 0.02590(18) 0.02371(16) 0.02124(14) -0.00774(11) -0.00209(11) -0.01143(13)
Dy2 0.02640(18) 0.02472(17) 0.02030(14) -0.00446(11) -0.00476(11) -0.01090(13)
C66 0.19(2) 0.19(2) 0.64(6) 0.17(3) 0.11(3) 0.043(18)
C67 0.19(2) 0.26(3) 0.27(2) -0.07(2) 0.097(19) -0.02(2)
C68 0.134(18) 0.174(19) 0.39(4) 0.14(2) -0.07(2) -0.002(14)
C69 0.095(12) 0.26(3) 0.28(2) -0.20(2) 0.013(14) -0.042(14)
C70 0.21(3) 0.18(2) 0.77(8) 0.16(3) -0.18(4) -0.10(2)
C71 0.19(3) 0.46(6) 0.18(2) -0.08(3) -0.009(18) 0.11(3)
C72 0.31(4) 0.20(3) 0.42(4) -0.13(3) 0.19(3) -0.08(2)

loop_
_atom_type_symbol
_atom_type_description
_atom_type_scat_dispersion_real
_atom_type_scat_dispersion_imag
_atom_type_scat_source
C C 0.0033 0.0016 'International Tables Vol C Tables 4.2.6.8 and 6.1.1.4'
H H 0.0000 0.0000 'International Tables Vol C Tables 4.2.6.8 and 6.1.1.4'
N N 0.0061 0.0033 'International Tables Vol C Tables 4.2.6.8 and 6.1.1.4'
O O 0.0106 0.0060 'International Tables Vol C Tables 4.2.6.8 and 6.1.1.4'
F F 0.0171 0.0103 'International Tables Vol C Tables 4.2.6.8 and 6.1.1.4'
S S 0.1246 0.1234 'International Tables Vol C Tables 4.2.6.8 and 6.1.1.4'
Dy Dy -0.1892 4.4098 'International Tables Vol C Tables 4.2.6.8 and 6.1.1.4'

loop_
_geom_angle_atom_site_label_1
_geom_angle_atom_site_label_2
_geom_angle_atom_site_label_3
_geom_angle
_geom_angle_site_symmetry_1
_geom_angle_site_symmetry_3
N1 C1 C2 122.0(5) . .
C3 C2 C1 118.0(5) . .
C2 C3 C4 120.2(5) . .
C3 C4 C5 119.3(6) . .
N1 C5 C4 121.2(5) . .
N1 C5 C6 115.9(4) . .
C4 C5 C6 122.9(5) . .
N2 C6 C7 120.7(4) . .
N2 C6 C5 116.5(4) . .
C7 C6 C5 122.8(4) . .
C6 C7 C8 120.3(5) . .
C7 C8 C9 119.4(5) . .
C10 C9 C8 116.9(5) . .
C10 C9 C11 121.6(4) . .
C8 C9 C11 121.5(5) . .
N2 C10 C9 123.8(4) . .
C12 C11 C9 128.2(5) . .
C12 C11 S1 113.2(4) . .
C9 C11 S1 118.6(4) . .
C11 C12 C13 115.0(5) . .
C16 C13 C12 131.2(5) . .
C16 C13 C14A 116.0(7) . .
C12 C13 C14A 111.1(6) . .
C16 C13 C14B 115.4(7) . .
C12 C13 C14B 111.1(6) . .
C22A C14A C15A 113(2) . .
C22A C14A C13 106.0(16) . .
C15A C14A C13 114.6(14) . .
C22A C14A S1 113.9(17) . .
C15A C14A S1 106.8(9) . .
C13 C14A S1 102.7(9) . .
C22B C14B C13 104.7(18) . .
C22B C14B C15B 114(3) . .
C13 C14B C15B 114.1(15) . .
C22B C14B S1 112(2) . .
C13 C14B S1 103.2(10) . .
C15B C14B S1 108.2(10) . .
C13 C16 C20 121.0(5) . .
C13 C16 C17 128.9(5) . .
C20 C16 C17 110.0(4) . .
C16 C17 C18 103.3(5) . .
C17 C18 C19 106.4(4) . .
C20 C19 C18 103.0(4) . .
C23 C20 C16 121.6(4) . .
C23 C20 C19 129.2(5) . .
C16 C20 C19 109.3(5) . .
C14A C22A C23 106.1(18) . .
C14A C22A C21A 112(2) . .
C23 C22A C21A 111.1(13) . .
C14A C22A S2 112.4(18) . .
C23 C22A S2 103.9(9) . .
C21A C22A S2 110.9(11) . .
C14B C22B C21B 113(3) . .
C14B C22B C23 104.6(19) . .
C21B C22B C23 112.5(12) . .
C14B C22B S2 113.4(19) . .
C21B C22B S2 111.4(13) . .
C23 C22B S2 100.6(10) . .
C20 C23 C24 132.0(5) . .
C20 C23 C22A 115.5(7) . .
C24 C23 C22A 110.2(6) . .
C20 C23 C22B 115.7(7) . .
C24 C23 C22B 110.6(7) . .
C25 C24 C23 116.3(5) . .
C24 C25 C27 129.4(5) . .
C24 C25 S2 113.0(4) . .
C27 C25 S2 117.5(4) . .
N3 C26 C27 124.6(5) . .
C26 C27 C28 115.3(5) . .
C26 C27 C25 122.7(5) . .
C28 C27 C25 122.0(4) . .
C29 C28 C27 120.8(5) . .
C28 C29 C30 119.8(5) . .
N3 C30 C29 120.4(5) . .
N3 C30 C31 116.5(4) . .
C29 C30 C31 123.1(5) . .
N4 C31 C32 120.7(5) . .
N4 C31 C30 116.1(4) . .
C32 C31 C30 123.1(4) . .
C33 C32 C31 120.2(5) . .
C32 C33 C34 119.4(5) . .
C35 C34 C33 117.5(5) . .
N4 C35 C34 123.9(4) . .
F1 C36 F3 104.4(9) . .
F1 C36 F2 101.8(8) . .
F3 C36 F2 102.5(8) . .
F1 C36 C37 114.5(6) . .
F3 C36 C37 113.7(6) . .
F2 C36 C37 118.1(6) . .
O1 C37 C38 127.5(5) . .
O1 C37 C36 115.5(5) . .
C38 C37 C36 117.0(6) . .
C39 C38 C37 120.2(6) . .
O2 C39 C38 127.6(5) . .
O2 C39 C40 113.9(5) . .
C38 C39 C40 118.4(6) . .
F6 C40 F5 107.6(5) . .
F6 C40 F4 107.6(5) . .
F5 C40 F4 107.0(5) . .
F6 C40 C39 111.4(5) . .
F5 C40 C39 110.4(5) . .
F4 C40 C39 112.6(5) . .
F8 C41 F9 108.4(6) . .
F8 C41 F7 109.6(7) . .
F9 C41 F7 102.1(5) . .
F8 C41 C42 115.1(5) . .
F9 C41 C42 108.4(6) . .
F7 C41 C42 112.3(5) . .
O3 C42 C43 127.7(5) . .
O3 C42 C41 114.1(5) . .
C43 C42 C41 118.2(5) . .
C44 C43 C42 121.4(5) . .
O4 C44 C43 127.8(5) . .
O4 C44 C45 113.2(5) . .
C43 C44 C45 118.9(5) . .
F12 C45 F10 108.9(6) . .
F12 C45 F11 106.3(6) . .
F10 C45 F11 105.6(5) . .
F12 C45 C44 113.2(5) . .
F10 C45 C44 113.2(6) . .
F11 C45 C44 109.1(5) . .
F13 C46 F14 107.9(6) . .
F13 C46 F15 106.5(5) . .
F14 C46 F15 106.8(5) . .
F13 C46 C47 112.4(5) . .
F14 C46 C47 110.1(5) . .
F15 C46 C47 112.9(5) . .
O5 C47 C48 127.3(5) . .
O5 C47 C46 112.6(5) . .
C48 C47 C46 120.1(5) . .
C47 C48 C49 122.1(5) . .
O6 C49 C48 126.6(6) . .
O6 C49 C50 115.2(5) . .
C48 C49 C50 118.0(5) . .
F17 C50 F18 107.8(5) . .
F17 C50 F16 108.1(5) . .
F18 C50 F16 106.3(5) . .
F17 C50 C49 110.4(5) . .
F18 C50 C49 112.6(5) . .
F16 C50 C49 111.4(5) . .
F20 C51 F19 110.3(7) . .
F20 C51 F21 108.0(9) . .
F19 C51 F21 102.8(7) . .
F20 C51 C52 112.5(8) . .
F19 C51 C52 113.5(7) . .
F21 C51 C52 109.1(6) . .
O7 C52 C53 127.3(5) . .
O7 C52 C51 113.4(6) . .
C53 C52 C51 119.4(6) . .
C54 C53 C52 120.4(5) . .
O8 C54 C53 127.9(5) . .
O8 C54 C55 111.9(5) . .
C53 C54 C55 120.2(5) . .
F23 C55 F24 107.8(5) . .
F23 C55 F22 105.7(5) . .
F24 C55 F22 102.5(6) . .
F23 C55 C54 112.8(6) . .
F24 C55 C54 114.3(5) . .
F22 C55 C54 112.9(5) . .
F25 C56 F27 107.9(5) . .
F25 C56 F26 108.4(6) . .
F27 C56 F26 105.3(5) . .
F25 C56 C57 112.2(5) . .
F27 C56 C57 113.6(5) . .
F26 C56 C57 109.1(5) . .
O9 C57 C58 127.5(5) . .
O9 C57 C56 114.5(5) . .
C58 C57 C56 118.0(5) . .
C59 C58 C57 121.0(5) . .
O10 C59 C58 128.6(5) . .
O10 C59 C60 113.4(4) . .
C58 C59 C60 117.9(5) . .
F28 C60 F29 108.5(5) . .
F28 C60 F30 107.0(4) . .
F29 C60 F30 106.1(5) . .
F28 C60 C59 112.0(5) . .
F29 C60 C59 113.8(4) . .
F30 C60 C59 109.2(5) . .
F32 C61 F31 108.7(5) . .
F32 C61 F33 108.0(6) . .
F31 C61 F33 106.5(5) . .
F32 C61 C62 110.2(5) . .
F31 C61 C62 110.2(6) . .
F33 C61 C62 113.0(5) . .
O11 C62 C63 126.5(5) . .
O11 C62 C61 113.6(5) . .
C63 C62 C61 119.8(5) . .
C62 C63 C64 121.7(5) . .
O12 C64 C63 127.3(5) . .
O12 C64 C65 114.3(5) . .
C63 C64 C65 118.4(5) . .
F36 C65 F34 107.7(5) . .
F36 C65 F35 107.2(4) . .
F34 C65 F35 106.5(5) . .
F36 C65 C64 111.4(5) . .
F34 C65 C64 111.6(5) . .
F35 C65 C64 112.1(5) . .
C5 N1 C1 119.2(4) . .
C5 N1 Dy1 122.0(3) . .
C1 N1 Dy1 118.8(4) . .
C10 N2 C6 118.7(4) . .
C10 N2 Dy1 120.2(3) . .
C6 N2 Dy1 121.0(3) . .
C26 N3 C30 119.0(4) . .
C26 N3 Dy2 121.2(3) . .
C30 N3 Dy2 118.8(3) . .
C35 N4 C31 118.2(4) . .
C35 N4 Dy2 120.6(3) . .
C31 N4 Dy2 119.1(3) . .
C37 O1 Dy1 131.3(3) . .
C39 O2 Dy1 130.1(3) . .
C42 O3 Dy1 134.1(3) . .
C44 O4 Dy1 133.9(4) . .
C47 O5 Dy1 134.4(3) . .
C49 O6 Dy1 135.0(4) . .
C52 O7 Dy2 135.4(4) . .
C54 O8 Dy2 135.0(4) . .
C57 O9 Dy2 133.7(3) . .
C59 O10 Dy2 131.7(3) . .
C62 O11 Dy2 135.3(3) . .
C64 O12 Dy2 131.7(3) . .
C11 S1 C14B 92.6(5) . .
C11 S1 C14A 91.5(5) . .
C25 S2 C22A 91.2(4) . .
C25 S2 C22B 93.0(5) . .
O5 Dy1 O2 146.23(14) . .
O5 Dy1 O4 114.02(12) . .
O2 Dy1 O4 75.94(12) . .
O5 Dy1 O1 81.60(13) . .
O2 Dy1 O1 72.34(13) . .
O4 Dy1 O1 138.95(12) . .
O5 Dy1 O3 73.78(12) . .
O2 Dy1 O3 79.24(13) . .
O4 Dy1 O3 73.12(12) . .
O1 Dy1 O3 75.91(12) . .
O5 Dy1 O6 72.62(13) . .
O2 Dy1 O6 139.35(13) . .
O4 Dy1 O6 74.37(12) . .
O1 Dy1 O6 145.24(12) . .
O3 Dy1 O6 117.00(13) . .
O5 Dy1 N2 136.38(13) . .
O2 Dy1 N2 75.04(13) . .
O4 Dy1 N2 82.74(12) . .
O1 Dy1 N2 112.72(13) . .
O3 Dy1 N2 148.25(12) . .
O6 Dy1 N2 74.22(13) . .
O5 Dy1 N1 82.50(13) . .
O2 Dy1 N1 109.19(13) . .
O4 Dy1 N1 143.16(14) . .
O1 Dy1 N1 73.33(13) . .
O3 Dy1 N1 143.40(13) . .
O6 Dy1 N1 80.41(13) . .
N2 Dy1 N1 64.62(13) . .
O8 Dy2 O7 73.03(13) . .
O8 Dy2 O11 145.91(12) . .
O7 Dy2 O11 80.08(13) . .
O8 Dy2 O10 76.27(13) . .
O7 Dy2 O10 140.38(12) . .
O11 Dy2 O10 115.39(13) . .
O8 Dy2 O9 80.39(13) . .
O7 Dy2 O9 77.09(13) . .
O11 Dy2 O9 73.40(13) . .
O10 Dy2 O9 73.60(12) . .
O8 Dy2 O12 140.98(12) . .
O7 Dy2 O12 139.53(13) . .
O11 Dy2 O12 72.66(12) . .
O10 Dy2 O12 79.37(12) . .
O9 Dy2 O12 120.91(13) . .
O8 Dy2 N4 109.65(13) . .
O7 Dy2 N4 73.58(12) . .
O11 Dy2 N4 81.54(14) . .
O10 Dy2 N4 141.66(11) . .
O9 Dy2 N4 144.13(13) . .
O12 Dy2 N4 73.29(12) . .
O8 Dy2 N3 74.32(12) . .
O7 Dy2 N3 112.13(14) . .
O11 Dy2 N3 136.70(12) . .
O10 Dy2 N3 82.28(13) . .
O9 Dy2 N3 148.50(14) . .
O12 Dy2 N3 72.56(12) . .
N4 Dy2 N3 64.31(13) . .
C68 C67 C66 134(2) . .
C67 C68 C69 129(2) . .
C70 C69 C68 116(2) . .
C69 C70 C71 123(3) . .
C70 C71 C72 125(4) . .

loop_
_geom_bond_atom_site_label_1
_geom_bond_atom_site_label_2
_geom_bond_distance
_geom_bond_site_symmetry_2
C1 N1 1.349(6) .
C1 C2 1.391(7) .
C2 C3 1.363(9) .
C3 C4 1.375(8) .
C4 C5 1.383(7) .
C5 N1 1.335(7) .
C5 C6 1.497(7) .
C6 N2 1.359(6) .
C6 C7 1.378(8) .
C7 C8 1.382(7) .
C8 C9 1.394(7) .
C9 C10 1.394(7) .
C9 C11 1.469(7) .
C10 N2 1.334(6) .
C11 C12 1.359(7) .
C11 S1 1.759(5) .
C12 C13 1.424(7) .
C13 C16 1.370(7) .
C13 C14A 1.548(16) .
C13 C14B 1.566(17) .
C14A C22A 1.53(3) .
C14A C15A 1.54(4) .
C14A S1 1.866(14) .
C14B C22B 1.51(4) .
C14B C15B 1.58(4) .
C14B S1 1.839(14) .
C21B C22B 1.53(4) .
C16 C20 1.438(7) .
C16 C17 1.499(7) .
C17 C18 1.532(7) .
C18 C19 1.533(8) .
C19 C20 1.524(7) .
C20 C23 1.342(8) .
C21A C22A 1.57(4) .
C22A C23 1.541(14) .
C22A S2 1.854(15) .
C22B C23 1.617(16) .
C22B S2 1.861(17) .
C23 C24 1.437(8) .
C24 C25 1.326(8) .
C25 C27 1.459(8) .
C25 S2 1.780(5) .
C26 N3 1.332(7) .
C26 C27 1.395(7) .
C27 C28 1.401(7) .
C28 C29 1.373(8) .
C29 C30 1.387(7) .
C30 N3 1.355(6) .
C30 C31 1.475(7) .
C31 N4 1.359(6) .
C31 C32 1.384(7) .
C32 C33 1.379(8) .
C33 C34 1.388(7) .
C34 C35 1.380(7) .
C35 N4 1.344(7) .
C36 F1 1.171(8) .
C36 F3 1.207(7) .
C36 F2 1.208(8) .
C36 C37 1.511(8) .
C37 O1 1.242(7) .
C37 C38 1.411(7) .
C38 C39 1.371(8) .
C39 O2 1.262(7) .
C39 C40 1.537(8) .
C40 F6 1.315(7) .
C40 F5 1.319(7) .
C40 F4 1.321(7) .
C41 F8 1.268(6) .
C41 F9 1.318(8) .
C41 F7 1.327(8) .
C41 C42 1.544(8) .
C42 O3 1.253(6) .
C42 C43 1.392(8) .
C43 C44 1.377(8) .
C44 O4 1.270(6) .
C44 C45 1.534(8) .
C45 F12 1.279(8) .
C45 F10 1.329(6) .
C45 F11 1.351(8) .
C46 F13 1.314(6) .
C46 F14 1.327(7) .
C46 F15 1.352(7) .
C46 C47 1.525(8) .
C47 O5 1.269(6) .
C47 C48 1.370(8) .
C48 C49 1.389(8) .
C49 O6 1.248(6) .
C49 C50 1.538(8) .
C50 F17 1.318(6) .
C50 F18 1.322(7) .
C50 F16 1.348(6) .
C51 F20 1.248(10) .
C51 F19 1.313(8) .
C51 F21 1.365(10) .
C51 C52 1.530(9) .
C52 O7 1.250(6) .
C52 C53 1.392(9) .
C53 C54 1.386(8) .
C54 O8 1.252(6) .
C54 C55 1.496(9) .
C55 F23 1.309(7) .
C55 F24 1.324(7) .
C55 F22 1.388(7) .
C56 F25 1.293(7) .
C56 F27 1.328(7) .
C56 F26 1.348(8) .
C56 C57 1.532(7) .
C57 O9 1.243(7) .
C57 C58 1.399(8) .
C58 C59 1.394(7) .
C59 O10 1.258(6) .
C59 C60 1.527(8) .
C60 F28 1.312(7) .
C60 F29 1.327(6) .
C60 F30 1.355(7) .
C61 F32 1.325(7) .
C61 F31 1.332(7) .
C61 F33 1.342(7) .
C61 C62 1.538(8) .
C62 O11 1.254(7) .
C62 C63 1.383(7) .
C63 C64 1.389(8) .
C64 O12 1.261(6) .
C64 C65 1.533(7) .
C65 F36 1.321(7) .
C65 F34 1.329(7) .
C65 F35 1.339(7) .
N1 Dy1 2.516(4) .
N2 Dy1 2.509(4) .
N3 Dy2 2.528(4) .
N4 Dy2 2.506(4) .
O1 Dy1 2.345(4) .
O2 Dy1 2.325(4) .
O3 Dy1 2.349(4) .
O4 Dy1 2.331(3) .
O5 Dy1 2.319(4) .
O6 Dy1 2.351(4) .
O7 Dy2 2.317(3) .
O8 Dy2 2.307(4) .
O9 Dy2 2.349(3) .
O10 Dy2 2.334(3) .
O11 Dy2 2.327(4) .
O12 Dy2 2.351(3) .
C66 C67 1.51(3) .
C67 C68 1.37(3) .
C68 C69 1.41(2) .
C69 C70 1.26(3) .
C70 C71 1.35(4) .
C71 C72 1.53(4) .
